data_1576647
loop_
_publ_author_name
'Kumar, Ashish'
'Kim, Dooyoung'
'Dunphy, Sean P.'
'Lewis, Erin N.'
'Figueroa, Joshua S.'
'Teets, Thomas S.'

_publ_section_title
;
 Steric augmentation of three-coordinate Cu(i) &#x3b2;-diketiminate
 isocyanide chromophores to achieve microsecond excited-state lifetime.
;
_journal_issue 15
_journal_name_full 'Chemical science'
_journal_page_first 7659
_journal_page_last 7666
_journal_paper_doi 10.1039/d5sc09786j
_journal_volume 17
_journal_year 2026
_chemical_formula_sum 'C36 H42 Cu N3'
_chemical_formula_weight 580.26
_space_group_crystal_system monoclinic
_space_group_IT_number 14
_space_group_name_Hall '-P 2ybc'
_space_group_name_H-M_alt 'P 1 21/c 1'
_atom_sites_solution_hydrogens geom
_audit_creation_method SHELXL-2018/3
_audit_update_record
;
2025-06-20 deposited with the CCDC.	2026-02-17 downloaded from the CCDC.
;
_cell_angle_alpha 90
_cell_angle_beta 105.103(10)
_cell_angle_gamma 90
_cell_formula_units_Z 4
_cell_length_a 10.745(10)
_cell_length_b 23.32(2)
_cell_length_c 13.062(12)
_cell_measurement_reflns_used 1760
_cell_measurement_temperature 150(2)
_cell_measurement_theta_max 20.43
_cell_measurement_theta_min 3.08
_cell_volume 3160(5)
_computing_cell_refinement 'Bruker SAINT'
_computing_data_collection 'Bruker APEX2'
_computing_data_reduction 'Bruker SAINT'
_computing_molecular_graphics 'Bruker SHELXTL'
_computing_publication_material 'Bruker SHELXTL'
_computing_structure_refinement 'SHELXL-2018/3 (Sheldrick, 2018)'
_computing_structure_solution 'SHELXT 2018/2 (Sheldrick, 2018)'
_diffrn_ambient_temperature 150(2)
_diffrn_measured_fraction_theta_full 0.998
_diffrn_measured_fraction_theta_max 0.998
_diffrn_measurement_device_type 'Bruker APEX-II CCD'
_diffrn_measurement_method '\f and \w scans'
_diffrn_radiation_type MoK\a
_diffrn_radiation_wavelength 0.71073
_diffrn_reflns_av_R_equivalents 0.1181
_diffrn_reflns_av_unetI/netI 0.1507
_diffrn_reflns_Laue_measured_fraction_full 0.998
_diffrn_reflns_Laue_measured_fraction_max 0.998
_diffrn_reflns_limit_h_max 13
_diffrn_reflns_limit_h_min -13
_diffrn_reflns_limit_k_max 29
_diffrn_reflns_limit_k_min -24
_diffrn_reflns_limit_l_max 16
_diffrn_reflns_limit_l_min -16
_diffrn_reflns_number 21271
_diffrn_reflns_point_group_measured_fraction_full 0.998
_diffrn_reflns_point_group_measured_fraction_max 0.998
_diffrn_reflns_theta_full 25.242
_diffrn_reflns_theta_max 27.103
_diffrn_reflns_theta_min 2.980
_exptl_absorpt_coefficient_mu 0.719
_exptl_absorpt_correction_T_max 0.7456
_exptl_absorpt_correction_T_min 0.5710
_exptl_absorpt_correction_type multi-scan
_exptl_absorpt_process_details sadabs
_exptl_crystal_colour yellow
_exptl_crystal_density_diffrn 1.220
_exptl_crystal_description plate
_exptl_crystal_F_000 1232
_exptl_crystal_size_max 0.360
_exptl_crystal_size_mid 0.350
_exptl_crystal_size_min 0.040
_refine_diff_density_max 0.395
_refine_diff_density_min -0.696
_refine_diff_density_rms 0.079
_refine_ls_extinction_method none
_refine_ls_goodness_of_fit_ref 0.993
_refine_ls_hydrogen_treatment constr
_refine_ls_matrix_type full
_refine_ls_number_parameters 363
_refine_ls_number_reflns 6957
_refine_ls_number_restraints 0
_refine_ls_restrained_S_all 0.993
_refine_ls_R_factor_all 0.1650
_refine_ls_R_factor_gt 0.0641
_refine_ls_shift/su_max 0.000
_refine_ls_shift/su_mean 0.000
_refine_ls_structure_factor_coef Fsqd
_refine_ls_weighting_details 'w=1/[\s^2^(Fo^2^)+(0.0375P)^2^+0.7901P] where P=(Fo^2^+2Fc^2^)/3'
_refine_ls_weighting_scheme calc
_refine_ls_wR_factor_gt 0.0985
_refine_ls_wR_factor_ref 0.1267
_reflns_Friedel_coverage 0.000
_reflns_number_gt 3480
_reflns_number_total 6957
_reflns_threshold_expression 'I > 2\s(I)'
_cod_data_source_file d5sc09786j2.cif
_cod_data_source_block ak20
_cod_depositor_comments 'Adding full bibliography for 1576646--1576653.cif.'
_cod_original_sg_symbol_H-M 'P 21/c'
_cod_database_code 1576647
_shelx_shelxl_version_number 2018/3
_shelx_space_group_comment
; 
The symmetry employed for this shelxl refinement is uniquely defined 
by the following loop, which should always be used as a source of 
symmetry information in preference to the above space-group names. 
They are only intended as comments. 
;
_shelx_estimated_absorpt_t_min 0.782
_shelx_estimated_absorpt_t_max 0.972

loop_
_space_group_symop_operation_xyz
'x, y, z'
'-x, y+1/2, -z+1/2'
'-x, -y, -z'
'x, -y-1/2, z-1/2'

loop_
_atom_site_label
_atom_site_type_symbol
_atom_site_fract_x
_atom_site_fract_y
_atom_site_fract_z
_atom_site_U_iso_or_equiv
_atom_site_adp_type
_atom_site_occupancy
_atom_site_site_symmetry_order
_atom_site_calc_flag
_atom_site_refinement_flags_posn
_atom_site_refinement_flags_adp
_atom_site_refinement_flags_occupancy
_atom_site_disorder_assembly
_atom_site_disorder_group
Cu1 Cu 0.60693(4) 0.34927(2) 0.28344(4) 0.02912(15) Uani 1 1 d . . . . .
N2 N 0.7517(3) 0.35579(14) 0.4087(2) 0.0263(7) Uani 1 1 d . . . . .
N1 N 0.6493(3) 0.27721(14) 0.2257(2) 0.0290(8) Uani 1 1 d . . . . .
N3 N 0.4134(3) 0.44002(15) 0.1951(3) 0.0305(8) Uani 1 1 d . . . . .
C36 C 0.3369(4) 0.48802(17) 0.1552(3) 0.0245(9) Uani 1 1 d . . . . .
C35 C 0.7657(3) 0.40677(17) 0.4782(3) 0.0286(10) Uani 1 1 d . . . . .
H35 H 0.834975 0.398347 0.544098 0.034 Uiso 1 1 calc R U . . .
C34 C 0.4838(4) 0.40284(19) 0.2309(3) 0.0297(10) Uani 1 1 d . . . . .
C33 C 0.2006(3) 0.48314(17) 0.1324(3) 0.0257(9) Uani 1 1 d . . . . .
C32 C 0.8512(4) 0.31913(18) 0.4239(3) 0.0289(10) Uani 1 1 d . . . . .
C31 C 0.8062(4) 0.45977(17) 0.4268(3) 0.0341(10) Uani 1 1 d . . . . .
H31A H 0.738021 0.469777 0.362316 0.041 Uiso 1 1 calc R U . . .
H31B H 0.886123 0.451341 0.405327 0.041 Uiso 1 1 calc R U . . .
C30 C 0.1351(3) 0.42788(18) 0.1420(3) 0.0300(10) Uani 1 1 d . . . . .
C29 C 0.6412(4) 0.41967(17) 0.5112(3) 0.0325(10) Uani 1 1 d . . . . .
H29A H 0.570952 0.428929 0.447625 0.039 Uiso 1 1 calc R U . . .
H29B H 0.615268 0.385395 0.545373 0.039 Uiso 1 1 calc R U . . .
C28 C 0.3975(4) 0.53994(17) 0.1456(3) 0.0268(9) Uani 1 1 d . . . . .
C27 C 0.7587(4) 0.25019(17) 0.2699(3) 0.0307(10) Uani 1 1 d . . . . .
C26 C 0.5409(4) 0.54656(18) 0.1703(3) 0.0320(10) Uani 1 1 d . . . . .
C25 C 0.5656(4) 0.25421(18) 0.1259(3) 0.0328(10) Uani 1 1 d . . . . .
H25 H 0.598360 0.215262 0.114192 0.039 Uiso 1 1 calc R U . . .
C24 C 0.3196(4) 0.58766(18) 0.1108(3) 0.0354(10) Uani 1 1 d . . . . .
H24 H 0.358568 0.623303 0.102277 0.042 Uiso 1 1 calc R U . . .
C23 C 0.8493(4) 0.26968(17) 0.3619(3) 0.0300(10) Uani 1 1 d . . . . .
H23 H 0.921658 0.245174 0.386106 0.036 Uiso 1 1 calc R U . . .
C22 C 0.1602(4) 0.37846(19) 0.0895(3) 0.0377(11) Uani 1 1 d . . . . .
H22 H 0.223120 0.379494 0.050166 0.045 Uiso 1 1 calc R U . . .
C21 C 0.1281(4) 0.53246(18) 0.0999(3) 0.0315(10) Uani 1 1 d . . . . .
H21 H 0.036815 0.530553 0.085328 0.038 Uiso 1 1 calc R U . . .
C20 C 0.1856(4) 0.58397(18) 0.0883(3) 0.0340(10) Uani 1 1 d . . . . .
H20 H 0.134142 0.616954 0.065032 0.041 Uiso 1 1 calc R U . . .
C19 C 0.6180(4) 0.51082(19) 0.1259(3) 0.0347(11) Uani 1 1 d . . . . .
H19 H 0.579990 0.479622 0.082036 0.042 Uiso 1 1 calc R U . . .
C18 C 0.6001(4) 0.5914(2) 0.2366(4) 0.0434(12) Uani 1 1 d . . . . .
H18 H 0.549729 0.615586 0.268447 0.052 Uiso 1 1 calc R U . . .
C17 C 0.9778(4) 0.33000(18) 0.5085(3) 0.0368(11) Uani 1 1 d . . . . .
H17A H 1.016566 0.365823 0.492465 0.055 Uiso 1 1 calc R U . . .
H17B H 1.037396 0.298143 0.508771 0.055 Uiso 1 1 calc R U . . .
H17C H 0.960435 0.332979 0.578341 0.055 Uiso 1 1 calc R U . . .
C16 C 0.0417(4) 0.42501(19) 0.1997(3) 0.0372(11) Uani 1 1 d . . . . .
H16 H 0.023436 0.458006 0.235887 0.045 Uiso 1 1 calc R U . . .
C15 C 0.8296(4) 0.51056(19) 0.5033(4) 0.0447(12) Uani 1 1 d . . . . .
H15A H 0.852917 0.544768 0.467399 0.054 Uiso 1 1 calc R U . . .
H15B H 0.902394 0.501754 0.565267 0.054 Uiso 1 1 calc R U . . .
C14 C -0.0243(4) 0.3742(2) 0.2039(4) 0.0479(13) Uani 1 1 d . . . . .
H14 H -0.087487 0.372609 0.242983 0.058 Uiso 1 1 calc R U . . .
C13 C 0.7076(4) 0.52354(19) 0.5411(4) 0.0449(12) Uani 1 1 d . . . . .
H13A H 0.726800 0.554284 0.595269 0.054 Uiso 1 1 calc R U . . .
H13B H 0.638024 0.537298 0.480527 0.054 Uiso 1 1 calc R U . . .
C12 C 0.7504(4) 0.5209(2) 0.1460(3) 0.0437(12) Uani 1 1 d . . . . .
H12 H 0.801706 0.496666 0.114988 0.052 Uiso 1 1 calc R U . . .
C11 C 0.7968(4) 0.19537(18) 0.2215(3) 0.0433(12) Uani 1 1 d . . . . .
H11A H 0.733630 0.165200 0.222617 0.065 Uiso 1 1 calc R U . . .
H11B H 0.882281 0.182949 0.262740 0.065 Uiso 1 1 calc R U . . .
H11C H 0.798784 0.202804 0.148112 0.065 Uiso 1 1 calc R U . . .
C10 C 0.6623(4) 0.47001(19) 0.5882(3) 0.0404(11) Uani 1 1 d . . . . .
H10A H 0.727432 0.459296 0.654155 0.049 Uiso 1 1 calc R U . . .
H10B H 0.580676 0.478608 0.606877 0.049 Uiso 1 1 calc R U . . .
C9 C 0.8070(4) 0.5656(2) 0.2103(4) 0.0501(13) Uani 1 1 d . . . . .
H9 H 0.896934 0.572375 0.223209 0.060 Uiso 1 1 calc R U . . .
C8 C 0.4254(4) 0.2478(2) 0.1304(3) 0.0419(12) Uani 1 1 d . . . . .
H8A H 0.390681 0.285736 0.142991 0.050 Uiso 1 1 calc R U . . .
H8B H 0.421075 0.222196 0.189804 0.050 Uiso 1 1 calc R U . . .
C7 C 0.7327(4) 0.6007(2) 0.2562(4) 0.0513(13) Uani 1 1 d . . . . .
H7 H 0.772032 0.631323 0.301213 0.062 Uiso 1 1 calc R U . . .
C6 C 0.5731(4) 0.2917(2) 0.0326(3) 0.0482(13) Uani 1 1 d . . . . .
H6A H 0.663689 0.294090 0.028673 0.058 Uiso 1 1 calc R U . . .
H6B H 0.543909 0.331003 0.043594 0.058 Uiso 1 1 calc R U . . .
C5 C 0.0014(4) 0.3260(2) 0.1519(4) 0.0561(14) Uani 1 1 d . . . . .
H5 H -0.043770 0.291280 0.155090 0.067 Uiso 1 1 calc R U . . .
C4 C 0.3441(4) 0.2228(2) 0.0258(4) 0.0527(14) Uani 1 1 d . . . . .
H4A H 0.375479 0.183737 0.016229 0.063 Uiso 1 1 calc R U . . .
H4B H 0.253355 0.219569 0.029107 0.063 Uiso 1 1 calc R U . . .
C3 C 0.0936(4) 0.3283(2) 0.0947(4) 0.0509(13) Uani 1 1 d . . . . .
H3 H 0.111179 0.295004 0.058812 0.061 Uiso 1 1 calc R U . . .
C2 C 0.3502(5) 0.2596(2) -0.0683(4) 0.0558(14) Uani 1 1 d . . . . .
H2A H 0.310518 0.297369 -0.062871 0.067 Uiso 1 1 calc R U . . .
H2B H 0.301029 0.240934 -0.134607 0.067 Uiso 1 1 calc R U . . .
C1 C 0.4894(5) 0.2678(2) -0.0716(4) 0.0606(15) Uani 1 1 d . . . . .
H1A H 0.492167 0.294406 -0.130069 0.073 Uiso 1 1 calc R U . . .
H1B H 0.525027 0.230500 -0.086625 0.073 Uiso 1 1 calc R U . . .

loop_
_atom_site_aniso_label
_atom_site_aniso_U_11
_atom_site_aniso_U_22
_atom_site_aniso_U_33
_atom_site_aniso_U_23
_atom_site_aniso_U_13
_atom_site_aniso_U_12
Cu1 0.0200(3) 0.0287(3) 0.0337(3) -0.0003(3) -0.0020(2) 0.0044(3)
N2 0.0209(17) 0.0240(19) 0.0297(18) -0.0013(17) -0.0009(14) 0.0031(15)
N1 0.0199(19) 0.031(2) 0.031(2) -0.0043(17) -0.0022(16) 0.0009(16)
N3 0.026(2) 0.032(2) 0.031(2) -0.0022(18) 0.0032(16) 0.0022(17)
C36 0.022(2) 0.022(2) 0.025(2) 0.0017(19) -0.0005(18) 0.0085(18)
C35 0.022(2) 0.030(3) 0.029(2) -0.002(2) -0.0023(18) 0.0029(18)
C34 0.027(2) 0.028(3) 0.031(3) -0.010(2) 0.001(2) -0.007(2)
C33 0.020(2) 0.032(3) 0.021(2) -0.0072(19) -0.0018(17) 0.0005(19)
C32 0.016(2) 0.033(3) 0.034(2) 0.006(2) 0.0005(18) -0.0014(19)
C31 0.024(2) 0.031(3) 0.045(3) -0.007(2) 0.006(2) -0.0048(19)
C30 0.018(2) 0.034(3) 0.031(2) 0.002(2) -0.0060(18) 0.0000(19)
C29 0.023(2) 0.036(3) 0.036(2) 0.000(2) 0.0029(19) 0.0000(19)
C28 0.024(2) 0.025(2) 0.029(2) -0.002(2) 0.0020(19) 0.0030(19)
C27 0.028(2) 0.027(2) 0.039(3) 0.005(2) 0.012(2) 0.003(2)
C26 0.026(2) 0.035(3) 0.033(2) 0.005(2) 0.004(2) 0.000(2)
C25 0.028(2) 0.034(3) 0.034(2) -0.003(2) 0.004(2) 0.005(2)
C24 0.033(3) 0.030(3) 0.042(3) 0.003(2) 0.007(2) -0.002(2)
C23 0.021(2) 0.032(3) 0.034(2) 0.005(2) 0.0000(19) 0.0068(19)
C22 0.027(2) 0.035(3) 0.047(3) -0.001(2) 0.003(2) 0.000(2)
C21 0.018(2) 0.041(3) 0.031(2) -0.002(2) -0.0034(18) 0.006(2)
C20 0.025(2) 0.032(3) 0.041(3) 0.003(2) 0.001(2) 0.008(2)
C19 0.025(2) 0.045(3) 0.033(2) 0.005(2) 0.005(2) 0.004(2)
C18 0.034(3) 0.041(3) 0.054(3) -0.004(3) 0.008(2) -0.002(2)
C17 0.021(2) 0.039(3) 0.044(3) 0.003(2) -0.001(2) 0.0038(19)
C16 0.028(2) 0.042(3) 0.040(3) 0.000(2) 0.005(2) 0.003(2)
C15 0.032(3) 0.039(3) 0.057(3) -0.011(3) 0.001(2) -0.011(2)
C14 0.032(3) 0.055(3) 0.056(3) 0.009(3) 0.009(2) -0.009(2)
C13 0.034(3) 0.042(3) 0.051(3) -0.020(3) -0.002(2) 0.002(2)
C12 0.029(3) 0.064(4) 0.036(3) 0.008(3) 0.006(2) 0.013(2)
C11 0.041(3) 0.034(3) 0.051(3) -0.002(2) 0.006(2) 0.009(2)
C10 0.030(3) 0.050(3) 0.037(3) -0.015(2) 0.001(2) 0.002(2)
C9 0.024(3) 0.067(4) 0.056(3) 0.007(3) 0.005(2) -0.005(3)
C8 0.036(3) 0.050(3) 0.036(3) -0.004(2) 0.002(2) -0.012(2)
C7 0.030(3) 0.052(3) 0.065(3) -0.008(3) -0.002(2) -0.012(2)
C6 0.048(3) 0.062(3) 0.032(3) 0.001(3) 0.007(2) -0.014(3)
C5 0.038(3) 0.046(3) 0.081(4) 0.011(3) 0.008(3) -0.011(2)
C4 0.033(3) 0.063(4) 0.057(3) -0.015(3) 0.001(2) -0.014(2)
C3 0.034(3) 0.035(3) 0.077(4) -0.007(3) 0.001(3) -0.004(2)
C2 0.061(4) 0.061(4) 0.033(3) -0.009(3) -0.011(2) 0.004(3)
C1 0.068(4) 0.076(4) 0.035(3) -0.001(3) 0.008(3) -0.011(3)

loop_
_atom_type_symbol
_atom_type_description
_atom_type_scat_dispersion_real
_atom_type_scat_dispersion_imag
_atom_type_scat_source
C C 0.0033 0.0016 'International Tables Vol C Tables 4.2.6.8 and 6.1.1.4'
H H 0.0000 0.0000 'International Tables Vol C Tables 4.2.6.8 and 6.1.1.4'
N N 0.0061 0.0033 'International Tables Vol C Tables 4.2.6.8 and 6.1.1.4'
Cu Cu 0.3201 1.2651 'International Tables Vol C Tables 4.2.6.8 and 6.1.1.4'

loop_
_geom_angle_atom_site_label_1
_geom_angle_atom_site_label_2
_geom_angle_atom_site_label_3
_geom_angle
_geom_angle_site_symmetry_1
_geom_angle_site_symmetry_3
_geom_angle_publ_flag
C34 Cu1 N1 131.93(16) . . ?
C34 Cu1 N2 127.32(16) . . ?
N1 Cu1 N2 100.19(14) . . ?
C32 N2 C35 118.1(3) . . ?
C32 N2 Cu1 120.3(3) . . ?
C35 N2 Cu1 120.6(2) . . ?
C27 N1 C25 118.6(3) . . ?
C27 N1 Cu1 120.8(3) . . ?
C25 N1 Cu1 120.4(3) . . ?
C34 N3 C36 175.3(4) . . ?
C28 C36 N3 118.9(3) . . ?
C28 C36 C33 122.0(3) . . ?
N3 C36 C33 119.0(3) . . ?
N2 C35 C31 112.1(3) . . ?
N2 C35 C29 111.9(3) . . ?
C31 C35 C29 109.5(3) . . ?
N3 C34 Cu1 174.0(4) . . ?
C21 C33 C36 117.5(4) . . ?
C21 C33 C30 120.1(3) . . ?
C36 C33 C30 122.4(3) . . ?
N2 C32 C23 123.1(4) . . ?
N2 C32 C17 121.6(4) . . ?
C23 C32 C17 115.3(3) . . ?
C35 C31 C15 111.0(3) . . ?
C22 C30 C16 118.6(4) . . ?
C22 C30 C33 121.0(3) . . ?
C16 C30 C33 120.4(4) . . ?
C10 C29 C35 110.2(3) . . ?
C24 C28 C36 117.9(4) . . ?
C24 C28 C26 118.9(4) . . ?
C36 C28 C26 123.2(3) . . ?
N1 C27 C23 123.7(4) . . ?
N1 C27 C11 121.3(4) . . ?
C23 C27 C11 115.0(4) . . ?
C18 C26 C19 118.5(4) . . ?
C18 C26 C28 119.1(4) . . ?
C19 C26 C28 122.3(4) . . ?
N1 C25 C6 110.6(3) . . ?
N1 C25 C8 112.3(3) . . ?
C6 C25 C8 110.2(4) . . ?
C28 C24 C20 121.2(4) . . ?
C32 C23 C27 131.1(4) . . ?
C3 C22 C30 120.2(4) . . ?
C20 C21 C33 121.5(4) . . ?
C21 C20 C24 119.9(4) . . ?
C12 C19 C26 120.3(4) . . ?
C7 C18 C26 120.5(4) . . ?
C14 C16 C30 120.4(4) . . ?
C31 C15 C13 110.6(3) . . ?
C5 C14 C16 120.4(4) . . ?
C10 C13 C15 110.8(4) . . ?
C9 C12 C19 120.5(4) . . ?
C29 C10 C13 111.9(3) . . ?
C12 C9 C7 120.0(4) . . ?
C25 C8 C4 109.9(3) . . ?
C9 C7 C18 120.2(5) . . ?
C25 C6 C1 111.2(4) . . ?
C14 C5 C3 119.8(4) . . ?
C2 C4 C8 111.9(4) . . ?
C22 C3 C5 120.7(4) . . ?
C4 C2 C1 110.3(4) . . ?
C2 C1 C6 112.0(4) . . ?

loop_
_geom_bond_atom_site_label_1
_geom_bond_atom_site_label_2
_geom_bond_distance
_geom_bond_site_symmetry_2
_geom_bond_publ_flag
Cu1 C34 1.819(5) . ?
Cu1 N1 1.943(3) . ?
Cu1 N2 1.948(3) . ?
N2 C32 1.342(5) . ?
N2 C35 1.479(5) . ?
N1 C27 1.326(5) . ?
N1 C25 1.479(5) . ?
N3 C34 1.165(5) . ?
N3 C36 1.406(5) . ?
C36 C28 1.395(5) . ?
C36 C33 1.422(5) . ?
C35 C31 1.523(5) . ?
C35 C29 1.538(5) . ?
C33 C21 1.392(5) . ?
C33 C30 1.489(5) . ?
C32 C23 1.407(5) . ?
C32 C17 1.534(5) . ?
C31 C15 1.527(5) . ?
C30 C22 1.403(5) . ?
C30 C16 1.405(5) . ?
C29 C10 1.523(5) . ?
C28 C24 1.395(5) . ?
C28 C26 1.498(5) . ?
C27 C23 1.410(5) . ?
C27 C11 1.529(5) . ?
C26 C18 1.399(6) . ?
C26 C19 1.403(5) . ?
C25 C6 1.519(5) . ?
C25 C8 1.530(5) . ?
C24 C20 1.395(5) . ?
C22 C3 1.383(6) . ?
C21 C20 1.377(5) . ?
C19 C12 1.398(5) . ?
C18 C7 1.399(6) . ?
C16 C14 1.390(6) . ?
C15 C13 1.547(5) . ?
C14 C5 1.378(6) . ?
C13 C10 1.526(6) . ?
C12 C9 1.379(6) . ?
C9 C7 1.384(6) . ?
C8 C4 1.532(6) . ?
C6 C1 1.529(6) . ?
C5 C3 1.388(6) . ?
C4 C2 1.515(6) . ?
C2 C1 1.519(6) . ?
